data_7220842
loop_
_publ_author_name
'Chauhan, Ashok Kumar Singh'
'Singh, Bandana'
'Srivastava, Ramesh Chandra'
'Duthie, Andrew'
'Butcher, Ray Jay'

_publ_section_title
;
 Hydrotelluration of acetylenic Esters: Structural Characterization of
 Stereoisomers of Methyl/ethyl (\b-aryltelluro)acrylates
;
_journal_name_full 'RSC Adv.'
_journal_paper_doi 10.1039/C5RA07854G
_journal_year 2015
_chemical_formula_moiety 'C13 H17 N O2 Te'
_chemical_formula_sum 'C13 H17 N O2 Te'
_chemical_formula_weight 346.87
_chemical_melting_point 366.5(5)
_chemical_name_common '(Z)-((4-(N,N-dimethyl)phenyl)(2-ethoxycarbonylvinyl)telluride '
_chemical_name_systematic '(Z)-Ethyl 2-(4'-(N,N-dimethyl)phenyltelluro)acrylate'
_space_group_crystal_system monoclinic
_space_group_IT_number 14
_space_group_name_Hall '-P 2yn'
_space_group_name_H-M_alt 'P 1 21/n 1'
_symmetry_space_group_name_Hall '-P 2yn'
_symmetry_space_group_name_H-M 'P 1 21/n 1'
_atom_sites_solution_hydrogens geom
_audit_creation_method SHELXL-2013
_audit_update_record
;
2015-04-22 deposited with the CCDC.
2015-06-16 downloaded from the CCDC.
;
_cell_angle_alpha 90
_cell_angle_beta 103.460(3)
_cell_angle_gamma 90
_cell_formula_units_Z 4
_cell_length_a 8.6633(3)
_cell_length_b 11.3506(3)
_cell_length_c 14.3428(5)
_cell_measurement_reflns_used 5381
_cell_measurement_temperature 173(2)
_cell_measurement_theta_max 32.2640
_cell_measurement_theta_min 3.8680
_cell_volume 1371.64(8)
_computing_cell_refinement
;
CrysAlisPro, Agilent Technologies,
Version 1.171.37.31 (release 14-01-2014 CrysAlis171 .NET)
(compiled Jan 14 2014,18:38:05)
;
_computing_data_collection
;
CrysAlisPro, Agilent Technologies,
Version 1.171.37.31 (release 14-01-2014 CrysAlis171 .NET)
(compiled Jan 14 2014,18:38:05)
;
_computing_data_reduction
;
CrysAlisPro, Agilent Technologies,
Version 1.171.37.31 (release 14-01-2014 CrysAlis171 .NET)
(compiled Jan 14 2014,18:38:05)
;
_computing_molecular_graphics 'SHELXTL (Sheldrick, 2008)'
_computing_publication_material 'SHELXTL (Sheldrick, 2008)'
_computing_structure_refinement 'SHELXL-2013 (Sheldrick, 2008)'
_computing_structure_solution 'Superflip (Palatinus et al. 2007)'
_diffrn_ambient_temperature 173(2)
_diffrn_detector_area_resol_mean 16.0416
_diffrn_measured_fraction_theta_full 0.992
_diffrn_measured_fraction_theta_max 0.924
_diffrn_measurement_device_type 'Xcalibur, Eos, Gemini'
_diffrn_measurement_method '\w scans'
_diffrn_radiation_type MoK\a
_diffrn_radiation_wavelength 0.71073
_diffrn_reflns_av_R_equivalents 0.0438
_diffrn_reflns_av_unetI/netI 0.0382
_diffrn_reflns_laue_measured_fraction_full 0.992
_diffrn_reflns_laue_measured_fraction_max 0.924
_diffrn_reflns_limit_h_max 12
_diffrn_reflns_limit_h_min -13
_diffrn_reflns_limit_k_max 17
_diffrn_reflns_limit_k_min -17
_diffrn_reflns_limit_l_max 21
_diffrn_reflns_limit_l_min -13
_diffrn_reflns_number 17901
_diffrn_reflns_point_group_measured_fraction_full 0.992
_diffrn_reflns_point_group_measured_fraction_max 0.924
_diffrn_reflns_theta_full 25.500
_diffrn_reflns_theta_max 32.825
_diffrn_reflns_theta_min 3.011
_diffrn_source 'Enhance (Mo) X-ray Source'
_exptl_absorpt_coefficient_mu 2.159
_exptl_absorpt_correction_T_max 1.00000
_exptl_absorpt_correction_T_min 0.58248
_exptl_absorpt_correction_type multi-scan
_exptl_absorpt_process_details
;
CrysAlisPro, Agilent Technologies,
Version 1.171.37.31 (release 14-01-2014 CrysAlis171 .NET)
(compiled Jan 14 2014,18:38:05)
Empirical absorption correction using spherical harmonics,
 implemented in SCALE3 ABSPACK scaling algorithm.
;
_exptl_crystal_colour 'pale yellow'
_exptl_crystal_density_diffrn 1.680
_exptl_crystal_description
;
rod
;
_exptl_crystal_F_000 680
_exptl_crystal_recrystallization_method 'Re-crystallisation from solvent: Hexane/ethyl acetate'
_exptl_crystal_size_max 0.47
_exptl_crystal_size_mid 0.21
_exptl_crystal_size_min 0.12
_refine_diff_density_max 0.707
_refine_diff_density_min -0.666
_refine_diff_density_rms 0.090
_refine_ls_extinction_coef 0.0043(6)
_refine_ls_extinction_expression Fc^*^=kFc[1+0.001xFc^2^\l^3^/sin(2\q)]^-1/4^
_refine_ls_extinction_method SHELXL
_refine_ls_goodness_of_fit_ref 1.071
_refine_ls_hydrogen_treatment constr
_refine_ls_matrix_type full
_refine_ls_number_parameters 158
_refine_ls_number_reflns 4708
_refine_ls_number_restraints 0
_refine_ls_restrained_S_all 1.071
_refine_ls_R_factor_all 0.0451
_refine_ls_R_factor_gt 0.0310
_refine_ls_shift/su_max 0.001
_refine_ls_shift/su_mean 0.000
_refine_ls_structure_factor_coef Fsqd
_refine_ls_weighting_details 'w=1/[\s^2^(Fo^2^)+(0.0235P)^2^+0.5415P] where P=(Fo^2^+2Fc^2^)/3'
_refine_ls_weighting_scheme calc
_refine_ls_wR_factor_gt 0.0643
_refine_ls_wR_factor_ref 0.0718
_reflns_Friedel_coverage 0.000
_reflns_number_gt 3760
_reflns_number_total 4708
_reflns_threshold_expression 'I > 2\s(I)'
_cod_data_source_file c5ra07854g2.cif
_cod_data_source_block 5Ba
_cod_depositor_comments
;
The following automatic conversions were performed:

'_chemical_melting_point' value '366-367' was changed to '366.5(5)' -
the average value was taken and precision was estimated.

Automatic conversion script
Id: cif_fix_values 3271 2015-04-21 07:52:19Z andrius 
;
_cod_original_cell_volume 1371.66(8)
_cod_database_code 7220842
_shelx_space_group_comment
;
The symmetry employed for this shelxl refinement is uniquely defined
by the following loop, which should always be used as a source of
symmetry information in preference to the above space-group names.
They are only intended as comments.
;
_shelxl_version_number 2013-4

loop_
_space_group_symop_operation_xyz
'x, y, z'
'-x+1/2, y+1/2, -z+1/2'
'-x, -y, -z'
'x-1/2, -y-1/2, z-1/2'

loop_
_atom_site_label
_atom_site_type_symbol
_atom_site_fract_x
_atom_site_fract_y
_atom_site_fract_z
_atom_site_U_iso_or_equiv
_atom_site_adp_type
_atom_site_occupancy
_atom_site_site_symmetry_order
_atom_site_calc_flag
_atom_site_refinement_flags_posn
_atom_site_refinement_flags_adp
Te Te 0.52942(2) 0.53183(2) 0.70947(2) 0.03415(7) Uani 1 1 d . .
O1 O 0.84177(19) 0.59115(14) 0.81303(12) 0.0362(4) Uani 1 1 d . .
O2 O 1.05005(19) 0.47797(13) 0.88170(13) 0.0339(4) Uani 1 1 d . .
N N -0.0986(2) 0.29433(18) 0.47254(14) 0.0368(4) Uani 1 1 d . .
C6 C 0.3275(3) 0.43965(19) 0.63284(16) 0.0295(4) Uani 1 1 d . .
C7 C 0.3107(3) 0.4084(2) 0.53735(16) 0.0325(4) Uani 1 1 d . .
H7 H 0.3972 0.4203 0.5081 0.039 Uiso 1 1 calc R U
C8 C 0.1715(3) 0.36055(19) 0.48386(16) 0.0314(4) Uani 1 1 d . .
H8 H 0.1640 0.3402 0.4187 0.038 Uiso 1 1 calc R U
C9 C 0.0409(2) 0.34152(18) 0.52458(16) 0.0282(4) Uani 1 1 d . .
C10 C 0.0595(3) 0.3720(2) 0.62147(16) 0.0315(4) Uani 1 1 d . .
H10 H -0.0257 0.3592 0.6517 0.038 Uiso 1 1 calc R U
C11 C 0.1994(3) 0.4200(2) 0.67354(16) 0.0315(4) Uani 1 1 d . .
H11 H 0.2081 0.4402 0.7389 0.038 Uiso 1 1 calc R U
C12 C -0.1193(3) 0.2709(2) 0.37146(17) 0.0412(6) Uani 1 1 d . .
H12A H -0.0914 0.3414 0.3395 0.062 Uiso 1 1 calc R U
H12B H -0.2302 0.2500 0.3437 0.062 Uiso 1 1 calc R U
H12C H -0.0503 0.2055 0.3626 0.062 Uiso 1 1 calc R U
C13 C -0.2322(3) 0.2793(2) 0.5158(2) 0.0412(5) Uani 1 1 d . .
H13A H -0.2013 0.2286 0.5724 0.062 Uiso 1 1 calc R U
H13B H -0.3203 0.2427 0.4694 0.062 Uiso 1 1 calc R U
H13C H -0.2657 0.3563 0.5349 0.062 Uiso 1 1 calc R U
C1 C 0.6692(3) 0.38341(18) 0.74821(16) 0.0298(4) Uani 1 1 d . .
H1 H 0.6231 0.3091 0.7276 0.036 Uiso 1 1 calc R U
C2 C 0.8191(3) 0.38416(19) 0.79992(17) 0.0313(4) Uani 1 1 d . .
H2 H 0.8730 0.3116 0.8167 0.038 Uiso 1 1 calc R U
C3 C 0.9016(3) 0.49502(19) 0.83111(16) 0.0290(4) Uani 1 1 d . .
C4 C 1.1408(3) 0.5833(2) 0.91564(18) 0.0359(5) Uani 1 1 d . .
H4A H 1.0902 0.6276 0.9600 0.043 Uiso 1 1 calc R U
H4B H 1.1467 0.6351 0.8611 0.043 Uiso 1 1 calc R U
C5 C 1.3041(3) 0.5435(2) 0.9666(2) 0.0405(6) Uani 1 1 d . .
H5A H 1.3701 0.6124 0.9896 0.061 Uiso 1 1 calc R U
H5B H 1.3519 0.4984 0.9223 0.061 Uiso 1 1 calc R U
H5C H 1.2967 0.4937 1.0212 0.061 Uiso 1 1 calc R U

loop_
_atom_site_aniso_label
_atom_site_aniso_U_11
_atom_site_aniso_U_22
_atom_site_aniso_U_33
_atom_site_aniso_U_23
_atom_site_aniso_U_13
_atom_site_aniso_U_12
Te 0.03297(10) 0.02554(9) 0.04091(11) 0.00095(6) 0.00245(6) -0.00268(5)
O1 0.0331(8) 0.0244(7) 0.0483(10) -0.0019(7) 0.0040(7) 0.0005(6)
O2 0.0270(8) 0.0272(8) 0.0453(10) -0.0037(6) 0.0036(7) -0.0014(6)
N 0.0303(10) 0.0449(11) 0.0337(10) -0.0081(8) 0.0044(8) -0.0033(8)
C6 0.0296(10) 0.0268(10) 0.0299(10) 0.0013(8) 0.0025(8) -0.0002(8)
C7 0.0335(11) 0.0320(11) 0.0353(11) 0.0030(9) 0.0143(9) -0.0017(9)
C8 0.0369(12) 0.0312(11) 0.0278(10) -0.0010(8) 0.0109(9) -0.0002(9)
C9 0.0282(10) 0.0238(9) 0.0321(10) -0.0004(8) 0.0065(8) 0.0009(7)
C10 0.0301(11) 0.0351(11) 0.0305(11) 0.0008(8) 0.0094(9) -0.0007(8)
C11 0.0349(11) 0.0328(11) 0.0267(10) -0.0004(8) 0.0067(9) 0.0000(9)
C12 0.0416(13) 0.0405(13) 0.0372(12) -0.0073(10) 0.0002(10) 0.0019(10)
C13 0.0325(12) 0.0407(13) 0.0500(15) -0.0017(11) 0.0086(11) -0.0056(10)
C1 0.0320(11) 0.0249(10) 0.0349(11) -0.0031(8) 0.0125(9) -0.0037(8)
C2 0.0309(11) 0.0233(10) 0.0412(12) -0.0025(8) 0.0117(9) 0.0018(8)
C3 0.0277(10) 0.0292(10) 0.0319(11) -0.0025(8) 0.0105(8) 0.0003(8)
C4 0.0343(12) 0.0264(11) 0.0443(13) -0.0031(9) 0.0038(10) -0.0034(9)
C5 0.0328(12) 0.0357(13) 0.0482(15) -0.0042(10) -0.0004(10) -0.0031(9)

loop_
_atom_type_symbol
_atom_type_description
_atom_type_scat_dispersion_real
_atom_type_scat_dispersion_imag
_atom_type_scat_source
C C 0.0033 0.0016 'International Tables Vol C Tables 4.2.6.8 and 6.1.1.4'
H H 0.0000 0.0000 'International Tables Vol C Tables 4.2.6.8 and 6.1.1.4'
N N 0.0061 0.0033 'International Tables Vol C Tables 4.2.6.8 and 6.1.1.4'
O O 0.0106 0.0060 'International Tables Vol C Tables 4.2.6.8 and 6.1.1.4'
Te Te -0.5308 1.6751 'International Tables Vol C Tables 4.2.6.8 and 6.1.1.4'

loop_
_geom_angle_atom_site_label_1
_geom_angle_atom_site_label_2
_geom_angle_atom_site_label_3
_geom_angle
C1 Te C6 95.63(8)
C3 O2 C4 116.17(17)
C9 N C12 120.4(2)
C9 N C13 120.3(2)
C12 N C13 119.0(2)
C11 C6 C7 117.6(2)
C11 C6 Te 120.47(16)
C7 C6 Te 121.53(17)
C8 C7 C6 121.7(2)
C8 C7 H7 119.1
C6 C7 H7 119.1
C7 C8 C9 120.9(2)
C7 C8 H8 119.6
C9 C8 H8 119.6
N C9 C10 121.2(2)
N C9 C8 121.7(2)
C10 C9 C8 117.1(2)
C11 C10 C9 121.1(2)
C11 C10 H10 119.4
C9 C10 H10 119.4
C10 C11 C6 121.6(2)
C10 C11 H11 119.2
C6 C11 H11 119.2
N C12 H12A 109.5
N C12 H12B 109.5
H12A C12 H12B 109.5
N C12 H12C 109.5
H12A C12 H12C 109.5
H12B C12 H12C 109.5
N C13 H13A 109.5
N C13 H13B 109.5
H13A C13 H13B 109.5
N C13 H13C 109.5
H13A C13 H13C 109.5
H13B C13 H13C 109.5
C2 C1 Te 125.06(16)
C2 C1 H1 117.5
Te C1 H1 117.5
C1 C2 C3 121.1(2)
C1 C2 H2 119.4
C3 C2 H2 119.4
O1 C3 O2 123.9(2)
O1 C3 C2 123.7(2)
O2 C3 C2 112.42(19)
O2 C4 C5 106.91(18)
O2 C4 H4A 110.3
C5 C4 H4A 110.3
O2 C4 H4B 110.3
C5 C4 H4B 110.3
H4A C4 H4B 108.6
C4 C5 H5A 109.5
C4 C5 H5B 109.5
H5A C5 H5B 109.5
C4 C5 H5C 109.5
H5A C5 H5C 109.5
H5B C5 H5C 109.5

loop_
_geom_bond_atom_site_label_1
_geom_bond_atom_site_label_2
_geom_bond_distance
Te C1 2.073(2)
Te C6 2.114(2)
O1 C3 1.210(3)
O2 C3 1.335(3)
O2 C4 1.451(3)
N C9 1.373(3)
N C12 1.444(3)
N C13 1.446(3)
C6 C11 1.387(3)
C6 C7 1.389(3)
C7 C8 1.381(3)
C7 H7 0.9500
C8 C9 1.406(3)
C8 H8 0.9500
C9 C10 1.404(3)
C10 C11 1.379(3)
C10 H10 0.9500
C11 H11 0.9500
C12 H12A 0.9800
C12 H12B 0.9800
C12 H12C 0.9800
C13 H13A 0.9800
C13 H13B 0.9800
C13 H13C 0.9800
C1 C2 1.338(3)
C1 H1 0.9500
C2 C3 1.465(3)
C2 H2 0.9500
C4 C5 1.503(3)
C4 H4A 0.9900
C4 H4B 0.9900
C5 H5A 0.9800
C5 H5B 0.9800
C5 H5C 0.9800

loop_
_geom_torsion_atom_site_label_1
_geom_torsion_atom_site_label_2
_geom_torsion_atom_site_label_3
_geom_torsion_atom_site_label_4
_geom_torsion
C11 C6 C7 C8 0.6(3)
Te C6 C7 C8 -172.36(17)
C6 C7 C8 C9 -0.1(3)
C12 N C9 C10 175.8(2)
C13 N C9 C10 2.4(3)
C12 N C9 C8 -4.7(3)
C13 N C9 C8 -178.1(2)
C7 C8 C9 N 179.8(2)
C7 C8 C9 C10 -0.7(3)
N C9 C10 C11 -179.6(2)
C8 C9 C10 C11 0.9(3)
C9 C10 C11 C6 -0.4(3)
C7 C6 C11 C10 -0.4(3)
Te C6 C11 C10 172.66(17)
Te C1 C2 C3 -2.6(3)
C4 O2 C3 O1 0.0(3)
C4 O2 C3 C2 -179.96(19)
C1 C2 C3 O1 0.1(4)
C1 C2 C3 O2 -179.9(2)
C3 O2 C4 C5 -177.8(2)
